data_7003164
loop_
_publ_author_name
'Cao, Jianfang'
'Liu, Shuxia'
'Cao, Ruige'
'Xie, Linhua'
'Ren, Yuanhang'
'Gao, Chaoying'
'Xu, Lin'

_publ_section_title
;
 Organic--inorganic hybrids assembled by bis(undecatungstophosphate)
 lanthanates and dinuclear copper(ii)--oxalate complexes
;
_journal_issue 1
_journal_name_full 'Dalton Transactions'
_journal_page_first 115
_journal_paper_doi 10.1039/b713275a
_journal_year 2008
_chemical_formula_moiety 'C22 H66 Cu2 K3 N4 O102.50 P2 W22'
_chemical_formula_sum 'C22 H66 Cu2 K3 N4 O102.5 P2 W22'
_chemical_formula_weight 6377.81
_chemical_name_systematic
;
?
;
_space_group_IT_number 15
_symmetry_cell_setting monoclinic
_symmetry_space_group_name_Hall '-C 2yc'
_symmetry_space_group_name_H-M 'C 1 2/c 1'
_atom_sites_solution_hydrogens geom
_atom_sites_solution_primary direct
_atom_sites_solution_secondary difmap
_audit_creation_method SHELXL-97
_cell_angle_alpha 90.00
_cell_angle_beta 99.987(2)
_cell_angle_gamma 90.00
_cell_formula_units_Z 4
_cell_length_a 15.1688(11)
_cell_length_b 20.2868(11)
_cell_length_c 38.630(2)
_cell_measurement_reflns_used 2496
_cell_measurement_temperature 273(2)
_cell_measurement_theta_max 21.88
_cell_measurement_theta_min 2.49
_cell_volume 11707.3(12)
_computing_cell_refinement 'Bruker SMART'
_computing_data_collection 'Bruker SMART'
_computing_data_reduction 'Bruker SAINT'
_computing_molecular_graphics 'Bruker SHELXTL'
_computing_publication_material 'Bruker SHELXTL'
_computing_structure_refinement 'SHELXL-97 (Sheldrick, 1997)'
_computing_structure_solution 'SHELXS-97 (Sheldrick, 1990)'
_diffrn_ambient_temperature 273(2)
_diffrn_measured_fraction_theta_full 0.993
_diffrn_measured_fraction_theta_max 0.993
_diffrn_measurement_device_type 'CCD area detector'
_diffrn_measurement_method 'phi and omega scans'
_diffrn_radiation_monochromator graphite
_diffrn_radiation_source 'fine-focus sealed tube'
_diffrn_radiation_type MoK\a
_diffrn_radiation_wavelength 0.71073
_diffrn_reflns_av_R_equivalents 0.1094
_diffrn_reflns_av_sigmaI/netI 0.1177
_diffrn_reflns_limit_h_max 14
_diffrn_reflns_limit_h_min -18
_diffrn_reflns_limit_k_max 24
_diffrn_reflns_limit_k_min -22
_diffrn_reflns_limit_l_max 46
_diffrn_reflns_limit_l_min -28
_diffrn_reflns_number 29356
_diffrn_reflns_theta_full 25.10
_diffrn_reflns_theta_max 25.10
_diffrn_reflns_theta_min 1.69
_exptl_absorpt_coefficient_mu 22.114
_exptl_absorpt_correction_T_max 0.112
_exptl_absorpt_correction_T_min 0.089
_exptl_absorpt_correction_type none
_exptl_crystal_colour light-blue
_exptl_crystal_density_diffrn 3.618
_exptl_crystal_density_method 'not measured'
_exptl_crystal_description block
_exptl_crystal_F_000 11276
_exptl_crystal_size_max 0.12
_exptl_crystal_size_mid 0.11
_exptl_crystal_size_min 0.10
_refine_diff_density_max 2.755
_refine_diff_density_min -3.318
_refine_diff_density_rms 0.367
_refine_ls_extinction_method none
_refine_ls_goodness_of_fit_ref 0.955
_refine_ls_matrix_type full
_refine_ls_number_parameters 603
_refine_ls_number_reflns 10351
_refine_ls_number_restraints 67
_refine_ls_restrained_S_all 0.953
_refine_ls_R_factor_all 0.0898
_refine_ls_R_factor_gt 0.0540
_refine_ls_shift/su_max 0.001
_refine_ls_shift/su_mean 0.000
_refine_ls_structure_factor_coef Fsqd
_refine_ls_weighting_details 'calc w=1/[\s^2^(Fo^2^)+(0.0350P)^2^+0.0000P] where P=(Fo^2^+2Fc^2^)/3'
_refine_ls_weighting_scheme calc
_refine_ls_wR_factor_gt 0.1089
_refine_ls_wR_factor_ref 0.1184
_reflns_number_gt 6368
_reflns_number_total 10351
_reflns_threshold_expression >2sigma(I)
_cod_data_source_file b713275a.txt
_cod_data_source_block compound_6
_cod_depositor_comments
;
The following automatic conversions were performed:
'_symmetry_cell_setting' value 'Monoclinic' changed to 'monoclinic'
according to '/home/saulius/struct/CIF-dictionaries/cif_core.dic'
dictionary named 'cif_core.dic' version 2.4.1 from 2010-06-29.

Automatic conversion script
Id: cif_fix_enum 1527 2010-12-29 10:47:43Z saulius 
;
_cod_original_cell_volume 11707.3(13)
_cod_original_sg_symbol_H-M C2/c
_cod_original_formula_sum 'C22 H66 Cu2 K3 N4 O102.50 P2 W22'
_cod_database_code 7003164

loop_
_symmetry_equiv_pos_as_xyz
'x, y, z'
'-x, y, -z+1/2'
'x+1/2, y+1/2, z'
'-x+1/2, y+1/2, -z+1/2'
'-x, -y, -z'
'x, -y, z-1/2'
'-x+1/2, -y+1/2, -z'
'x+1/2, -y+1/2, z-1/2'

loop_
_atom_site_label
_atom_site_type_symbol
_atom_site_fract_x
_atom_site_fract_y
_atom_site_fract_z
_atom_site_U_iso_or_equiv
_atom_site_adp_type
_atom_site_occupancy
_atom_site_symmetry_multiplicity
_atom_site_calc_flag
_atom_site_refinement_flags
_atom_site_disorder_assembly
_atom_site_disorder_group
P1 P 0.1915(4) -0.0355(2) 0.85342(12) 0.0227(11) Uani 1 1 d . . .
W1 W -0.02181(5) 0.03933(4) 0.84043(2) 0.0254(2) Uani 1 1 d . . .
W2 W 0.14568(5) 0.09759(4) 0.79199(2) 0.0259(2) Uani 1 1 d . . .
W3 W 0.12203(6) 0.06605(4) 0.92073(2) 0.0315(2) Uani 1 1 d . . .
W4 W 0.08579(6) -0.18533(4) 0.82860(2) 0.0290(2) Uani 1 1 d . . .
W5 W 0.29502(6) 0.12606(4) 0.87164(2) 0.0310(2) Uani 1 1 d . . .
W6 W 0.24281(6) -0.13169(4) 0.78408(2) 0.0329(2) Uani 1 1 d . . .
W7 W 0.35681(6) 0.02948(5) 0.80775(2) 0.0353(2) Uani 1 1 d . . .
W8 W 0.34530(6) -0.01410(5) 0.93426(2) 0.0395(3) Uani 1 1 d . . .
W9 W 0.24675(7) -0.16493(4) 0.91442(2) 0.0420(3) Uani 1 1 d . . .
W10 W 0.02707(6) -0.08428(4) 0.90217(2) 0.0311(2) Uani 1 1 d . . .
W11 W 0.40652(6) -0.10975(5) 0.86928(3) 0.0446(3) Uani 1 1 d . . .
Cu1 Cu 0.07689(17) 0.11349(13) 1.01287(6) 0.0352(6) Uani 1 1 d . . .
K1 K 0.0000 -0.0621(3) 0.7500 0.0184(12) Uani 1 2 d S . .
K2 K 0.1496(4) -0.1216(3) 0.68285(15) 0.0666(17) Uani 1 1 d . . .
C1 C 0.0468(12) -0.0162(10) 1.0066(5) 0.029(5) Uiso 1 1 d . . .
C2 C 0.3526(18) 0.1425(14) 1.0542(7) 0.078(8) Uani 1 1 d U . .
H2 H 0.4051 0.1184 1.0606 0.094 Uiso 1 1 calc R . .
C3 C 0.351(2) 0.2107(15) 1.0575(8) 0.083(8) Uani 1 1 d U . .
H3 H 0.4047 0.2335 1.0647 0.100 Uiso 1 1 calc R . .
C4 C -0.051(2) 0.3013(12) 1.0002(8) 0.086(9) Uani 1 1 d U . .
H4 H -0.1076 0.3188 0.9927 0.103 Uiso 1 1 calc R . .
C5 C 0.2681(15) 0.1104(13) 1.0405(6) 0.055(6) Uani 1 1 d U . .
H5 H 0.2652 0.0650 1.0374 0.066 Uiso 1 1 calc R . .
C6 C 0.0210(19) 0.3403(12) 1.0142(6) 0.061(6) Uani 1 1 d U . .
H6 H 0.0128 0.3857 1.0147 0.073 Uiso 1 1 calc R . .
C7 C 0.271(2) 0.2449(14) 1.0499(7) 0.076(7) Uani 1 1 d U . .
H7 H 0.2692 0.2898 1.0545 0.092 Uiso 1 1 calc R . .
C8 C 0.1056(17) 0.3146(12) 1.0278(6) 0.054(6) Uani 1 1 d U . .
H8 H 0.1530 0.3413 1.0379 0.064 Uiso 1 1 calc R . .
C9 C 0.1982(17) 0.2142(11) 1.0363(6) 0.046(5) Uani 1 1 d U . .
C10 C -0.033(2) 0.2331(11) 0.9977(7) 0.076(9) Uani 1 1 d U . .
H10 H -0.0788 0.2060 0.9867 0.092 Uiso 1 1 calc R . .
C11 C 0.1140(13) 0.2477(10) 1.0253(5) 0.031(5) Uiso 1 1 d U . .
N1 N 0.0485(13) 0.2046(10) 1.0108(4) 0.053(6) Uani 1 1 d . . .
N2 N 0.1947(12) 0.1474(9) 1.0324(4) 0.037(4) Uani 1 1 d . . .
O1 O -0.0421(7) 0.0784(6) 0.9926(3) 0.023(3) Uani 1 1 d . . .
O2 O 0.1100(9) 0.0179(7) 1.0194(3) 0.039(4) Uani 1 1 d . . .
O3 O 0.1631(8) -0.0843(6) 0.8247(3) 0.028(3) Uani 1 1 d . . .
O4 O 0.1870(8) -0.1951(6) 0.8725(3) 0.029(3) Uani 1 1 d . . .
O5 O 0.1162(8) -0.0159(6) 0.8702(3) 0.023(3) Uani 1 1 d . . .
O6 O 0.0574(8) -0.0105(7) 0.9323(3) 0.033(3) Uani 1 1 d . . .
O7 O -0.0442(10) -0.1252(7) 0.9246(3) 0.045(4) Uani 1 1 d . . .
O8 O 0.2286(10) 0.0194(7) 0.9380(3) 0.043(4) Uani 1 1 d . . .
O9 O 0.0599(7) 0.0974(6) 0.8234(3) 0.022(3) Uiso 1 1 d . . .
O10 O 0.2202(9) 0.1555(6) 0.8319(3) 0.038(4) Uani 1 1 d . . .
O11 O 0.3048(9) -0.1770(8) 0.7596(4) 0.048(4) Uani 1 1 d . . .
O12 O 0.2668(8) -0.0648(6) 0.8825(3) 0.029(3) Uani 1 1 d . . .
O13 O 0.0282(10) -0.1407(6) 0.8634(3) 0.040(4) Uani 1 1 d . . .
O14 O 0.2503(12) -0.2317(7) 0.9419(4) 0.065(5) Uani 1 1 d . . .
O15 O -0.1206(9) 0.0805(7) 0.8302(4) 0.045(4) Uani 1 1 d . . .
O16 O -0.0284(8) -0.0164(6) 0.8060(3) 0.025(3) Uani 1 1 d . . .
O17 O 0.1830(8) -0.2030(6) 0.8038(3) 0.035(4) Uani 1 1 d . . .
O18 O 0.0137(8) -0.1554(6) 0.7921(3) 0.024(3) Uani 1 1 d . . .
O19 O -0.0567(8) -0.0270(6) 0.8726(3) 0.032(3) Uani 1 1 d . . .
O20 O 0.0995(8) 0.0286(6) 0.7681(3) 0.029(3) Uani 1 1 d . . .
O21 O 0.3452(9) 0.1974(7) 0.8888(4) 0.044(4) Uani 1 1 d . . .
O22 O 0.2321(7) 0.0272(5) 0.8375(3) 0.017(3) Uani 1 1 d . . .
O23 O 0.2997(9) -0.0469(7) 0.7864(3) 0.037(4) Uani 1 1 d . . .
O24 O 0.3532(9) 0.0586(7) 0.9049(3) 0.038(4) Uani 1 1 d . . .
O25 O 0.1375(9) -0.1231(7) 0.9215(3) 0.036(4) Uani 1 1 d . . .
O26 O 0.1096(9) 0.1635(7) 0.7648(3) 0.039(4) Uani 1 1 d . . .
O27 O 0.1137(10) 0.1160(7) 0.9551(3) 0.043(4) Uani 1 1 d . . .
O28 O 0.4123(8) -0.0279(8) 0.8439(3) 0.045(4) Uani 1 1 d . . .
O29 O 0.0215(8) 0.0880(6) 0.8876(3) 0.029(3) Uani 1 1 d . . .
O30 O 0.3100(11) -0.0985(8) 0.9473(4) 0.060(5) Uani 1 1 d . . .
O31 O 0.1495(8) -0.1059(7) 0.7531(3) 0.035(4) Uani 1 1 d . . .
O32 O 0.1981(8) 0.1187(6) 0.8956(3) 0.034(3) Uani 1 1 d . . .
O33 O 0.0492(9) -0.2641(6) 0.8319(4) 0.040(4) Uani 1 1 d . . .
O34 O 0.4078(10) 0.0130(7) 0.9732(4) 0.057(5) Uani 1 1 d . . .
O35 O 0.4453(9) 0.0419(8) 0.7857(4) 0.055(5) Uani 1 1 d . . .
O36 O 0.3748(9) 0.0995(7) 0.8426(3) 0.040(4) Uani 1 1 d . . .
O37 O 0.3345(8) -0.1450(7) 0.8305(4) 0.044(4) Uani 1 1 d . . .
O38 O 0.4305(8) -0.0563(7) 0.9126(3) 0.036(4) Uani 1 1 d . . .
O39 O 0.3579(9) -0.1730(7) 0.8987(4) 0.044(4) Uani 1 1 d . . .
O40 O 0.2695(10) 0.0860(8) 0.7817(4) 0.057(5) Uani 1 1 d . . .
O41 O 0.5082(11) -0.1428(10) 0.8674(5) 0.089(7) Uani 1 1 d . . .

loop_
_atom_site_aniso_label
_atom_site_aniso_U_11
_atom_site_aniso_U_22
_atom_site_aniso_U_33
_atom_site_aniso_U_23
_atom_site_aniso_U_13
_atom_site_aniso_U_12
P1 0.033(3) 0.012(3) 0.020(2) 0.005(2) -0.003(2) 0.008(2)
W1 0.0321(5) 0.0204(5) 0.0234(4) -0.0017(3) 0.0043(4) 0.0043(4)
W2 0.0325(5) 0.0207(5) 0.0231(4) 0.0031(3) 0.0010(4) -0.0019(4)
W3 0.0515(6) 0.0236(5) 0.0198(4) -0.0052(3) 0.0074(4) -0.0046(4)
W4 0.0414(5) 0.0168(5) 0.0253(4) -0.0008(3) -0.0040(4) 0.0033(4)
W5 0.0394(5) 0.0235(5) 0.0278(4) -0.0013(4) -0.0001(4) -0.0075(4)
W6 0.0328(5) 0.0320(5) 0.0320(5) -0.0108(4) 0.0001(4) 0.0090(4)
W7 0.0287(5) 0.0406(6) 0.0363(5) -0.0049(4) 0.0051(4) -0.0011(4)
W8 0.0492(6) 0.0324(6) 0.0287(5) 0.0016(4) -0.0161(4) -0.0025(4)
W9 0.0577(7) 0.0257(5) 0.0334(5) 0.0072(4) -0.0176(5) 0.0030(4)
W10 0.0487(6) 0.0256(5) 0.0191(4) 0.0014(4) 0.0064(4) -0.0082(4)
W11 0.0356(6) 0.0380(6) 0.0522(6) -0.0056(5) -0.0147(5) 0.0144(4)
Cu1 0.0370(15) 0.0299(16) 0.0367(15) -0.0006(12) 0.0005(13) -0.0005(12)
K1 0.021(3) 0.014(3) 0.017(3) 0.000 -0.003(2) 0.000
K2 0.075(4) 0.072(5) 0.052(3) -0.013(3) 0.008(3) -0.002(3)
C2 0.064(14) 0.064(13) 0.096(18) 0.026(15) -0.014(14) -0.026(11)
C3 0.086(14) 0.067(14) 0.091(17) 0.019(15) -0.003(16) -0.039(12)
C4 0.101(16) 0.020(11) 0.113(18) -0.012(13) -0.049(16) 0.019(11)
C5 0.041(13) 0.056(15) 0.064(16) 0.014(13) -0.002(12) -0.002(11)
C6 0.107(15) 0.023(11) 0.049(14) 0.013(10) 0.005(13) -0.019(10)
C7 0.101(16) 0.039(14) 0.082(17) 0.005(13) -0.005(16) -0.038(10)
C8 0.079(13) 0.036(12) 0.050(13) -0.016(11) 0.020(12) -0.018(9)
C9 0.081(13) 0.017(10) 0.042(12) -0.004(9) 0.014(11) -0.026(8)
C10 0.12(2) 0.017(10) 0.069(16) -0.002(12) -0.040(16) 0.014(12)
N1 0.075(15) 0.061(15) 0.014(9) 0.005(9) -0.020(9) -0.034(12)
N2 0.047(12) 0.038(12) 0.025(9) -0.005(8) 0.003(9) -0.004(9)
O1 0.019(7) 0.024(8) 0.030(7) 0.016(6) 0.011(6) 0.006(6)
O2 0.043(9) 0.027(9) 0.043(8) -0.003(7) 0.000(7) -0.024(7)
O3 0.044(8) 0.020(8) 0.017(6) -0.002(6) -0.001(6) 0.000(6)
O4 0.021(7) 0.029(8) 0.037(8) 0.011(6) 0.008(6) -0.001(6)
O5 0.026(7) 0.027(8) 0.012(6) 0.010(5) -0.005(6) -0.007(6)
O6 0.032(8) 0.036(9) 0.032(7) 0.001(7) 0.011(7) -0.010(7)
O7 0.071(11) 0.031(9) 0.029(8) -0.001(7) -0.002(8) -0.019(8)
O8 0.079(11) 0.026(9) 0.020(7) -0.006(6) -0.005(8) 0.004(8)
O10 0.066(10) 0.007(7) 0.036(8) 0.005(6) -0.004(7) 0.018(7)
O11 0.035(9) 0.054(11) 0.060(10) -0.011(8) 0.025(8) 0.008(8)
O12 0.027(8) 0.039(9) 0.015(6) -0.008(6) -0.010(6) -0.006(6)
O13 0.071(11) 0.024(8) 0.016(7) 0.007(6) -0.015(7) -0.006(7)
O14 0.110(14) 0.033(10) 0.037(9) 0.016(7) -0.034(9) -0.002(9)
O15 0.040(9) 0.043(10) 0.051(9) -0.008(8) 0.009(8) 0.024(7)
O16 0.033(8) 0.019(7) 0.024(7) -0.002(6) 0.007(6) -0.016(6)
O17 0.029(8) 0.020(8) 0.053(9) -0.026(7) -0.002(7) 0.006(6)
O18 0.039(8) 0.016(7) 0.012(6) -0.011(5) -0.007(6) 0.008(6)
O19 0.034(8) 0.036(9) 0.028(7) 0.009(6) 0.005(6) -0.008(7)
O20 0.018(7) 0.039(9) 0.025(7) -0.013(6) -0.013(6) 0.001(6)
O21 0.048(10) 0.043(10) 0.043(9) -0.019(7) 0.018(8) -0.023(8)
O22 0.020(7) 0.016(7) 0.014(6) 0.006(5) 0.000(5) 0.000(5)
O23 0.047(9) 0.029(9) 0.033(8) -0.014(6) 0.001(7) 0.003(7)
O24 0.034(8) 0.035(9) 0.046(9) 0.008(7) 0.004(7) -0.020(7)
O25 0.040(9) 0.043(9) 0.024(7) -0.001(7) 0.003(7) -0.014(7)
O26 0.035(8) 0.036(9) 0.043(8) 0.016(7) 0.000(7) 0.007(7)
O27 0.063(10) 0.050(10) 0.016(7) -0.004(7) 0.009(7) -0.019(8)
O28 0.016(7) 0.073(12) 0.041(8) -0.006(8) -0.007(7) 0.016(7)
O29 0.045(9) 0.019(8) 0.027(7) -0.015(6) 0.016(7) -0.011(6)
O30 0.088(13) 0.047(11) 0.033(8) -0.003(8) -0.021(9) -0.003(9)
O31 0.021(7) 0.065(11) 0.016(7) -0.009(7) -0.004(6) 0.012(7)
O32 0.033(8) 0.028(8) 0.040(8) 0.005(7) 0.000(7) 0.003(6)
O33 0.059(10) 0.006(7) 0.054(9) -0.010(6) 0.010(8) -0.001(7)
O34 0.062(11) 0.039(10) 0.056(10) 0.007(8) -0.031(9) -0.023(8)
O35 0.033(9) 0.069(13) 0.068(11) -0.012(9) 0.022(8) -0.030(8)
O36 0.036(8) 0.056(11) 0.027(7) -0.015(7) 0.003(7) 0.027(7)
O37 0.026(8) 0.042(10) 0.061(10) 0.013(8) -0.001(7) 0.028(7)
O38 0.035(8) 0.036(9) 0.031(8) 0.004(6) -0.009(7) 0.016(7)
O39 0.045(9) 0.030(9) 0.054(10) 0.007(7) 0.007(8) 0.011(7)
O40 0.060(11) 0.042(11) 0.064(11) -0.001(9) -0.004(9) -0.012(8)
O41 0.057(12) 0.102(17) 0.097(15) -0.025(12) -0.016(11) 0.043(11)

loop_
_atom_type_symbol
_atom_type_description
_atom_type_scat_dispersion_real
_atom_type_scat_dispersion_imag
_atom_type_scat_source
C C 0.0033 0.0016 'International Tables Vol C Tables 4.2.6.8 and 6.1.1.4'
H H 0.0000 0.0000 'International Tables Vol C Tables 4.2.6.8 and 6.1.1.4'
N N 0.0061 0.0033 'International Tables Vol C Tables 4.2.6.8 and 6.1.1.4'
O O 0.0106 0.0060 'International Tables Vol C Tables 4.2.6.8 and 6.1.1.4'
P P 0.1023 0.0942 'International Tables Vol C Tables 4.2.6.8 and 6.1.1.4'
Cu Cu 0.3201 1.2651 'International Tables Vol C Tables 4.2.6.8 and 6.1.1.4'
W W -0.8490 6.8722 'International Tables Vol C Tables 4.2.6.8 and 6.1.1.4'
K K 0.2009 0.2494 'International Tables Vol C Tables 4.2.6.8 and 6.1.1.4'

loop_
_geom_angle_atom_site_label_1
_geom_angle_atom_site_label_2
_geom_angle_atom_site_label_3
_geom_angle
_geom_angle_site_symmetry_1
_geom_angle_site_symmetry_3
_geom_angle_publ_flag
O5 P1 O3 111.3(7) . . ?
O5 P1 O12 108.2(7) . . ?
O3 P1 O12 111.1(7) . . ?
O5 P1 O22 109.9(7) . . ?
O3 P1 O22 108.9(7) . . ?
O12 P1 O22 107.3(7) . . ?
O15 W1 O16 102.1(6) . . ?
O15 W1 O9 102.5(6) . . ?
O16 W1 O9 95.3(5) . . ?
O15 W1 O19 99.2(7) . . ?
O16 W1 O19 93.0(5) . . ?
O9 W1 O19 154.5(5) . . ?
O15 W1 O29 95.9(6) . . ?
O16 W1 O29 161.8(5) . . ?
O9 W1 O29 83.3(5) . . ?
O19 W1 O29 81.3(5) . . ?
O15 W1 O5 166.0(5) . . ?
O16 W1 O5 89.6(5) . . ?
O9 W1 O5 83.8(4) . . ?
O19 W1 O5 72.2(5) . . ?
O29 W1 O5 72.2(5) . . ?
O15 W1 K2 88.5(5) . 2_556 ?
O16 W1 K2 45.9(4) . 2_556 ?
O9 W1 K2 141.2(4) . 2_556 ?
O19 W1 K2 51.9(4) . 2_556 ?
O29 W1 K2 133.0(4) . 2_556 ?
O5 W1 K2 94.4(3) . 2_556 ?
O15 W1 K1 104.2(5) . . ?
O16 W1 K1 13.2(4) . . ?
O9 W1 K1 82.2(3) . . ?
O19 W1 K1 105.3(4) . . ?
O29 W1 K1 157.3(4) . . ?
O5 W1 K1 89.0(3) . . ?
K2 W1 K1 59.07(10) 2_556 . ?
O26 W2 O20 104.0(6) . . ?
O26 W2 O9 102.0(6) . . ?
O20 W2 O9 94.5(5) . . ?
O26 W2 O40 100.3(6) . . ?
O20 W2 O40 96.0(6) . . ?
O9 W2 O40 152.2(5) . . ?
O26 W2 O10 95.0(6) . . ?
O20 W2 O10 160.9(5) . . ?
O9 W2 O10 82.8(5) . . ?
O40 W2 O10 78.9(6) . . ?
O26 W2 O22 163.0(5) . . ?
O20 W2 O22 91.5(5) . . ?
O9 W2 O22 83.3(4) . . ?
O40 W2 O22 70.8(5) . . ?
O10 W2 O22 69.5(4) . . ?
O26 W2 K1 106.2(5) . . ?
O20 W2 K1 11.9(4) . . ?
O9 W2 K1 82.6(3) . . ?
O40 W2 K1 106.8(4) . . ?
O10 W2 K1 156.4(3) . . ?
O22 W2 K1 90.4(3) . . ?
O27 W3 O29 103.4(6) . . ?
O27 W3 O8 101.4(6) . . ?
O29 W3 O8 155.2(5) . . ?
O27 W3 O6 100.9(6) . . ?
O29 W3 O6 87.9(5) . . ?
O8 W3 O6 87.3(6) . . ?
O27 W3 O32 101.1(6) . . ?
O29 W3 O32 90.7(5) . . ?
O8 W3 O32 84.6(6) . . ?
O6 W3 O32 157.6(5) . . ?
O33 W4 O18 102.8(6) . . ?
O33 W4 O17 98.6(6) . . ?
O18 W4 O17 95.2(6) . . ?
O33 W4 O13 101.2(6) . . ?
O18 W4 O13 95.9(5) . . ?
O17 W4 O13 154.5(5) . . ?
O33 W4 O4 93.1(6) . . ?
O18 W4 O4 164.2(5) . . ?
O17 W4 O4 82.4(5) . . ?
O13 W4 O4 80.7(5) . . ?
O33 W4 O3 169.5(6) . . ?
O18 W4 O3 84.0(5) . . ?
O17 W4 O3 72.6(5) . . ?
O13 W4 O3 85.9(5) . . ?
O4 W4 O3 80.4(4) . . ?
O33 W4 K2 90.9(5) . 2_556 ?
O18 W4 K2 48.1(4) . 2_556 ?
O17 W4 K2 143.2(4) . 2_556 ?
O13 W4 K2 52.4(4) . 2_556 ?
O4 W4 K2 132.7(4) . 2_556 ?
O3 W4 K2 99.5(3) . 2_556 ?
O33 W4 K1 125.4(5) . . ?
O18 W4 K1 23.5(4) . . ?
O17 W4 K1 85.1(4) . . ?
O13 W4 K1 96.2(4) . . ?
O4 W4 K1 141.0(3) . . ?
O3 W4 K1 60.6(3) . . ?
K2 W4 K1 60.93(9) 2_556 . ?
O21 W5 O10 102.6(6) . . ?
O21 W5 O36 100.7(7) . . ?
O10 W5 O36 87.8(6) . . ?
O21 W5 O32 102.0(6) . . ?
O10 W5 O32 90.9(6) . . ?
O36 W5 O32 156.9(6) . . ?
O21 W5 O24 102.4(6) . . ?
O10 W5 O24 155.0(5) . . ?
O36 W5 O24 85.9(6) . . ?
O32 W5 O24 85.6(5) . . ?
O21 W5 O22 170.3(5) . . ?
O10 W5 O22 72.3(5) . . ?
O36 W5 O22 71.3(5) . . ?
O32 W5 O22 86.4(5) . . ?
O24 W5 O22 82.8(5) . . ?
O11 W6 O31 103.7(6) . . ?
O11 W6 O23 102.7(7) . . ?
O31 W6 O23 93.8(6) . . ?
O11 W6 O17 99.0(6) . . ?
O31 W6 O17 96.5(6) . . ?
O23 W6 O17 152.9(5) . . ?
O11 W6 O37 93.3(6) . . ?
O31 W6 O37 162.9(5) . . ?
O23 W6 O37 81.3(6) . . ?
O17 W6 O37 81.5(6) . . ?
O11 W6 O3 170.2(6) . . ?
O31 W6 O3 83.5(5) . . ?
O23 W6 O3 83.2(5) . . ?
O17 W6 O3 73.2(5) . . ?
O37 W6 O3 79.7(5) . . ?
O11 W6 K2 67.3(5) . . ?
O31 W6 K2 37.1(4) . . ?
O23 W6 K2 94.6(4) . . ?
O17 W6 K2 108.6(4) . . ?
O37 W6 K2 159.0(4) . . ?
O3 W6 K2 120.4(3) . . ?
O11 W6 K1 125.2(5) . . ?
O31 W6 K1 22.7(4) . . ?
O23 W6 K1 94.6(4) . . ?
O17 W6 K1 85.7(4) . . ?
O37 W6 K1 140.9(4) . . ?
O3 W6 K1 61.2(3) . . ?
K2 W6 K1 59.72(9) . . ?
O35 W7 O23 103.9(7) . . ?
O35 W7 O28 99.8(7) . . ?
O23 W7 O28 86.0(6) . . ?
O35 W7 O40 100.3(8) . . ?
O23 W7 O40 92.2(6) . . ?
O28 W7 O40 159.6(6) . . ?
O35 W7 O36 102.0(7) . . ?
O23 W7 O36 154.0(6) . . ?
O28 W7 O36 87.0(6) . . ?
O40 W7 O36 85.8(6) . . ?
O35 W7 O22 172.6(6) . . ?
O23 W7 O22 81.5(5) . . ?
O28 W7 O22 85.5(5) . . ?
O40 W7 O22 74.2(6) . . ?
O36 W7 O22 73.0(5) . . ?
O34 W8 O38 102.6(7) . . ?
O34 W8 O24 101.1(6) . . ?
O38 W8 O24 88.2(6) . . ?
O34 W8 O30 101.3(6) . . ?
O38 W8 O30 87.3(7) . . ?
O24 W8 O30 157.6(6) . . ?
O34 W8 O8 101.3(7) . . ?
O38 W8 O8 156.0(5) . . ?
O24 W8 O8 85.6(6) . . ?
O30 W8 O8 89.6(7) . . ?
O34 W8 O12 172.8(6) . . ?
O38 W8 O12 73.1(5) . . ?
O24 W8 O12 84.7(5) . . ?
O30 W8 O12 73.0(5) . . ?
O8 W8 O12 83.3(5) . . ?
O14 W9 O4 104.0(6) . . ?
O14 W9 O39 101.3(8) . . ?
O4 W9 O39 91.1(6) . . ?
O14 W9 O25 101.3(7) . . ?
O4 W9 O25 88.0(5) . . ?
O39 W9 O25 156.9(6) . . ?
O14 W9 O30 100.4(6) . . ?
O4 W9 O30 155.5(6) . . ?
O39 W9 O30 84.6(7) . . ?
O25 W9 O30 86.7(6) . . ?
O14 W9 O12 169.5(6) . . ?
O4 W9 O12 85.2(5) . . ?
O39 W9 O12 73.3(5) . . ?
O25 W9 O12 83.6(5) . . ?
O30 W9 O12 70.5(5) . . ?
O7 W10 O25 101.1(6) . . ?
O7 W10 O13 101.6(6) . . ?
O25 W10 O13 86.0(6) . . ?
O7 W10 O6 100.2(6) . . ?
O25 W10 O6 89.0(6) . . ?
O13 W10 O6 158.2(6) . . ?
O7 W10 O19 100.5(6) . . ?
O25 W10 O19 158.4(5) . . ?
O13 W10 O19 89.5(5) . . ?
O6 W10 O19 87.4(5) . . ?
O7 W10 O5 173.5(6) . . ?
O25 W10 O5 84.5(5) . . ?
O13 W10 O5 82.0(5) . . ?
O6 W10 O5 76.4(5) . . ?
O19 W10 O5 73.9(5) . . ?
O7 W10 K2 86.1(4) . 2_556 ?
O25 W10 K2 132.8(4) . 2_556 ?
O13 W10 K2 47.1(4) . 2_556 ?
O6 W10 K2 136.0(4) . 2_556 ?
O19 W10 K2 48.8(4) . 2_556 ?
O5 W10 K2 92.6(3) . 2_556 ?
O41 W11 O37 103.2(7) . . ?
O41 W11 O28 101.3(9) . . ?
O37 W11 O28 89.6(6) . . ?
O41 W11 O39 101.8(9) . . ?
O37 W11 O39 89.3(6) . . ?
O28 W11 O39 156.5(6) . . ?
O41 W11 O38 102.6(7) . . ?
O37 W11 O38 154.2(5) . . ?
O28 W11 O38 86.6(6) . . ?
O39 W11 O38 84.3(6) . . ?
O41 W11 O12 170.5(7) . . ?
O37 W11 O12 84.3(5) . . ?
O28 W11 O12 84.4(5) . . ?
O39 W11 O12 72.1(5) . . ?
O38 W11 O12 69.9(4) . . ?
N1 Cu1 N2 81.8(8) . . ?
N1 Cu1 O1 98.6(7) . . ?
N2 Cu1 O1 179.3(7) . . ?
N1 Cu1 O2 175.3(6) . . ?
N2 Cu1 O2 95.8(6) . . ?
O1 Cu1 O2 83.9(5) . . ?
N1 Cu1 O27 91.6(6) . . ?
N2 Cu1 O27 90.4(6) . . ?
O1 Cu1 O27 89.1(5) . . ?
O2 Cu1 O27 92.5(5) . . ?
O20 K1 O20 80.3(6) . 2_556 ?
O20 K1 O31 146.2(5) . 2_556 ?
O20 K1 O31 74.4(4) 2_556 2_556 ?
O20 K1 O31 74.4(4) . . ?
O20 K1 O31 146.2(5) 2_556 . ?
O31 K1 O31 136.9(7) 2_556 . ?
O20 K1 O16 69.7(4) . . ?
O20 K1 O16 76.8(4) 2_556 . ?
O31 K1 O16 82.9(4) 2_556 . ?
O31 K1 O16 113.6(4) . . ?
O20 K1 O16 76.8(4) . 2_556 ?
O20 K1 O16 69.7(4) 2_556 2_556 ?
O31 K1 O16 113.6(4) 2_556 2_556 ?
O31 K1 O16 82.9(4) . 2_556 ?
O16 K1 O16 135.8(6) . 2_556 ?
O20 K1 O18 138.7(4) . 2_556 ?
O20 K1 O18 114.6(4) 2_556 2_556 ?
O31 K1 O18 73.5(4) 2_556 2_556 ?
O31 K1 O18 73.9(4) . 2_556 ?
O16 K1 O18 148.9(4) . 2_556 ?
O16 K1 O18 73.6(4) 2_556 2_556 ?
O20 K1 O18 114.6(4) . . ?
O20 K1 O18 138.7(4) 2_556 . ?
O31 K1 O18 73.9(4) 2_556 . ?
O31 K1 O18 73.5(4) . . ?
O16 K1 O18 73.6(4) . . ?
O16 K1 O18 148.9(4) 2_556 . ?
O18 K1 O18 80.5(5) 2_556 . ?
O20 K1 K2 116.7(3) . 2_556 ?
O20 K1 K2 91.3(3) 2_556 2_556 ?
O31 K1 K2 43.5(3) 2_556 2_556 ?
O31 K1 K2 119.9(3) . 2_556 ?
O16 K1 K2 47.5(3) . 2_556 ?
O16 K1 K2 155.2(3) 2_556 2_556 ?
O18 K1 K2 101.9(3) 2_556 2_556 ?
O18 K1 K2 47.5(3) . 2_556 ?
O20 K1 K2 91.3(3) . . ?
O20 K1 K2 116.7(3) 2_556 . ?
O31 K1 K2 119.9(3) 2_556 . ?
O31 K1 K2 43.5(3) . . ?
O16 K1 K2 155.2(3) . . ?
O16 K1 K2 47.5(3) 2_556 . ?
O18 K1 K2 47.5(3) 2_556 . ?
O18 K1 K2 101.9(3) . . ?
K2 K1 K2 144.1(2) 2_556 . ?
O20 K1 W6 150.7(3) . 2_556 ?
O20 K1 W6 71.0(3) 2_556 2_556 ?
O31 K1 W6 16.4(3) 2_556 2_556 ?
O31 K1 W6 134.2(4) . 2_556 ?
O16 K1 W6 97.6(3) . 2_556 ?
O16 K1 W6 97.9(3) 2_556 2_556 ?
O18 K1 W6 62.7(3) 2_556 2_556 ?
O18 K1 W6 85.0(3) . 2_556 ?
K2 K1 W6 59.83(9) 2_556 2_556 ?
K2 K1 W6 106.41(11) . 2_556 ?
O20 K1 W6 71.0(3) . . ?
O20 K1 W6 150.7(3) 2_556 . ?
O31 K1 W6 134.2(4) 2_556 . ?
O31 K1 W6 16.4(3) . . ?
O16 K1 W6 97.9(3) . . ?
O16 K1 W6 97.6(3) 2_556 . ?
O18 K1 W6 85.0(3) 2_556 . ?
O18 K1 W6 62.7(3) . . ?
K2 K1 W6 106.41(11) 2_556 . ?
K2 K1 W6 59.83(9) . . ?
W6 K1 W6 138.10(15) 2_556 . ?
O31 K2 O18 63.1(4) . 2_556 ?
O31 K2 O16 69.9(4) . 2_556 ?
O18 K2 O16 61.5(4) 2_556 2_556 ?
O31 K2 O13 116.9(4) . 2_556 ?
O18 K2 O13 55.5(4) 2_556 2_556 ?
O16 K2 O13 69.8(4) 2_556 2_556 ?
O31 K2 O19 123.2(4) . 2_556 ?
O18 K2 O19 93.8(4) 2_556 2_556 ?
O16 K2 O19 53.9(3) 2_556 2_556 ?
O13 K2 O19 53.1(4) 2_556 2_556 ?
O31 K2 W4 89.6(3) . 2_556 ?
O18 K2 W4 26.5(2) 2_556 2_556 ?
O16 K2 W4 69.8(3) 2_556 2_556 ?
O13 K2 W4 31.1(3) 2_556 2_556 ?
O19 K2 W4 79.5(3) 2_556 2_556 ?
O31 K2 W1 92.7(3) . 2_556 ?
O18 K2 W1 81.5(3) 2_556 2_556 ?
O16 K2 W1 25.5(2) 2_556 2_556 ?
O13 K2 W1 66.6(3) 2_556 2_556 ?
O19 K2 W1 30.6(2) 2_556 2_556 ?
W4 K2 W1 80.39(12) 2_556 2_556 ?
O31 K2 K1 37.5(3) . . ?
O18 K2 K1 39.1(2) 2_556 . ?
O16 K2 K1 38.7(3) 2_556 . ?
O13 K2 K1 82.5(3) 2_556 . ?
O19 K2 K1 91.2(3) 2_556 . ?
W4 K2 K1 62.34(11) 2_556 . ?
W1 K2 K1 64.19(12) 2_556 . ?
O31 K2 W6 22.9(3) . . ?
O18 K2 W6 80.5(2) 2_556 . ?
O16 K2 W6 91.0(3) 2_556 . ?
O13 K2 W6 136.0(3) 2_556 . ?
O19 K2 W6 141.2(3) 2_556 . ?
W4 K2 W6 105.68(15) 2_556 . ?
W1 K2 W6 111.05(14) 2_556 . ?
K1 K2 W6 60.46(9) . . ?
O31 K2 W10 133.5(3) . 2_556 ?
O18 K2 W10 80.0(2) 2_556 2_556 ?
O16 K2 W10 68.0(3) 2_556 2_556 ?
O13 K2 W10 27.5(3) 2_556 2_556 ?
O19 K2 W10 28.8(2) 2_556 2_556 ?
W4 K2 W10 58.08(9) 2_556 2_556 ?
W1 K2 W10 52.80(8) 2_556 2_556 ?
K1 K2 W10 95.98(14) . 2_556 ?
W6 K2 W10 156.44(18) . 2_556 ?
O2 C1 O1 127.1(18) . 5_557 ?
O2 C1 C1 120(2) . 5_557 ?
O1 C1 C1 112(2) 5_557 5_557 ?
C3 C2 C5 117(3) . . ?
C2 C3 C7 120(3) . . ?
C6 C4 C10 116(3) . . ?
N2 C5 C2 119(2) . . ?
C4 C6 C8 123(2) . . ?
C9 C7 C3 120(3) . . ?
C11 C8 C6 116(2) . . ?
C7 C9 N2 123(3) . . ?
C7 C9 C11 123(2) . . ?
N2 C9 C11 114.7(19) . . ?
N1 C10 C4 124(2) . . ?
N1 C11 C8 126(2) . . ?
N1 C11 C9 111.3(19) . . ?
C8 C11 C9 122(2) . . ?
C11 N1 C10 115(2) . . ?
C11 N1 Cu1 117.5(16) . . ?
C10 N1 Cu1 127.4(15) . . ?
C5 N2 C9 121(2) . . ?
C5 N2 Cu1 124.5(16) . . ?
C9 N2 Cu1 114.3(15) . . ?
C1 O1 Cu1 113.8(11) 5_557 . ?
C1 O2 Cu1 109.7(13) . . ?
P1 O3 W6 130.7(8) . . ?
P1 O3 W4 127.3(7) . . ?
W6 O3 W4 90.4(4) . . ?
W9 O4 W4 150.8(7) . . ?
P1 O5 W10 128.2(7) . . ?
P1 O5 W1 125.4(6) . . ?
W10 O5 W1 89.7(4) . . ?
W10 O6 W3 124.7(7) . . ?
W3 O8 W8 153.0(8) . . ?
W1 O9 W2 140.2(7) . . ?
W5 O10 W2 127.2(6) . . ?
P1 O12 W8 129.3(7) . . ?
P1 O12 W9 122.7(7) . . ?
W8 O12 W9 91.4(4) . . ?
P1 O12 W11 122.7(7) . . ?
W8 O12 W11 90.7(4) . . ?
W9 O12 W11 89.1(4) . . ?
W10 O13 W4 153.6(8) . . ?
W10 O13 K2 105.3(6) . 2_556 ?
W4 O13 K2 96.5(4) . 2_556 ?
W1 O16 K1 157.5(6) . . ?
W1 O16 K2 108.6(5) . 2_556 ?
K1 O16 K2 93.8(4) . 2_556 ?
W4 O17 W6 120.6(6) . . ?
W4 O18 K1 140.2(6) . . ?
W4 O18 K2 105.4(5) . 2_556 ?
K1 O18 K2 93.4(4) . 2_556 ?
W10 O19 W1 124.2(7) . . ?
W10 O19 K2 102.3(5) . 2_556 ?
W1 O19 K2 97.5(4) . 2_556 ?
W2 O20 K1 159.5(7) . . ?
P1 O22 W7 126.9(6) . . ?
P1 O22 W2 123.3(6) . . ?
W7 O22 W2 90.8(4) . . ?
P1 O22 W5 125.3(6) . . ?
W7 O22 W5 88.6(4) . . ?
W2 O22 W5 91.1(4) . . ?
W7 O23 W6 157.1(8) . . ?
W8 O24 W5 150.3(7) . . ?
W10 O25 W9 149.0(7) . . ?
W3 O27 Cu1 141.3(8) . . ?
W7 O28 W11 147.6(8) . . ?
W3 O29 W1 125.8(6) . . ?
W8 O30 W9 125.1(7) . . ?
W6 O31 K1 140.9(6) . . ?
W6 O31 K2 120.0(6) . . ?
K1 O31 K2 98.9(4) . . ?
W5 O32 W3 150.6(8) . . ?
W5 O36 W7 126.9(8) . . ?
W11 O37 W6 149.7(8) . . ?
W8 O38 W11 126.3(7) . . ?
W9 O39 W11 125.4(7) . . ?
W7 O40 W2 123.9(8) . . ?

loop_
_geom_bond_atom_site_label_1
_geom_bond_atom_site_label_2
_geom_bond_distance
_geom_bond_site_symmetry_2
_geom_bond_publ_flag
P1 O5 1.462(13) . ?
P1 O3 1.495(12) . ?
P1 O12 1.575(12) . ?
P1 O22 1.583(12) . ?
W1 O15 1.701(13) . ?
W1 O16 1.736(12) . ?
W1 O9 1.908(12) . ?
W1 O19 1.965(12) . ?
W1 O29 2.078(11) . ?
W1 O5 2.475(11) . ?
W1 K2 3.823(7) 2_556 ?
W1 K1 4.116(3) . ?
W2 O26 1.729(12) . ?
W2 O20 1.754(12) . ?
W2 O9 1.927(12) . ?
W2 O40 2.000(16) . ?
W2 O10 2.103(13) . ?
W2 O22 2.458(10) . ?
W2 K1 4.094(4) . ?
W3 O27 1.692(13) . ?
W3 O29 1.866(13) . ?
W3 O8 1.891(14) . ?
W3 O6 1.930(13) . ?
W3 O32 1.950(13) . ?
W4 O33 1.704(13) . ?
W4 O18 1.738(11) . ?
W4 O17 1.926(13) . ?
W4 O13 1.949(14) . ?
W4 O4 2.089(12) . ?
W4 O3 2.378(13) . ?
W4 K2 3.751(6) 2_556 ?
W4 K1 3.974(3) . ?
W5 O21 1.715(13) . ?
W5 O10 1.844(12) . ?
W5 O36 1.866(12) . ?
W5 O32 1.875(13) . ?
W5 O24 1.977(13) . ?
W5 O22 2.498(11) . ?
W6 O11 1.712(13) . ?
W6 O31 1.767(11) . ?
W6 O23 1.920(14) . ?
W6 O17 1.933(14) . ?
W6 O37 2.088(13) . ?
W6 O3 2.346(12) . ?
W6 K2 3.926(6) . ?
W6 K1 3.951(2) . ?
W7 O35 1.728(14) . ?
W7 O23 1.893(13) . ?
W7 O28 1.899(14) . ?
W7 O40 1.902(15) . ?
W7 O36 1.944(13) . ?
W7 O22 2.377(11) . ?
W8 O34 1.722(13) . ?
W8 O38 1.864(13) . ?
W8 O24 1.877(13) . ?
W8 O30 1.888(16) . ?
W8 O8 1.925(15) . ?
W8 O12 2.375(11) . ?
W9 O14 1.715(14) . ?
W9 O4 1.821(12) . ?
W9 O39 1.896(14) . ?
W9 O25 1.922(14) . ?
W9 O30 1.981(14) . ?
W9 O12 2.423(13) . ?
W10 O7 1.714(14) . ?
W10 O25 1.884(13) . ?
W10 O13 1.887(13) . ?
W10 O6 1.903(13) . ?
W10 O19 1.941(12) . ?
W10 O5 2.420(12) . ?
W10 K2 3.936(6) 2_556 ?
W11 O41 1.694(16) . ?
W11 O37 1.838(14) . ?
W11 O28 1.938(16) . ?
W11 O39 1.943(14) . ?
W11 O38 1.976(13) . ?
W11 O12 2.441(13) . ?
Cu1 N1 1.90(2) . ?
Cu1 N2 1.940(17) . ?
Cu1 O1 1.971(12) . ?
Cu1 O2 2.009(14) . ?
Cu1 O27 2.393(13) . ?
K1 O20 2.405(13) . ?
K1 O20 2.405(13) 2_556 ?
K1 O31 2.420(12) 2_556 ?
K1 O31 2.420(12) . ?
K1 O16 2.458(12) . ?
K1 O16 2.458(12) 2_556 ?
K1 O18 2.480(12) 2_556 ?
K1 O18 2.480(12) . ?
K1 K2 3.922(6) 2_556 ?
K1 K2 3.922(6) . ?
K1 W6 3.951(2) 2_556 ?
K2 O31 2.733(13) . ?
K2 O18 2.895(14) 2_556 ?
K2 O16 2.897(13) 2_556 ?
K2 O13 2.991(14) 2_556 ?
K2 O19 3.034(14) 2_556 ?
K2 W4 3.751(6) 2_556 ?
K2 W1 3.823(6) 2_556 ?
K2 W10 3.936(6) 2_556 ?
C1 O2 1.21(2) . ?
C1 O1 1.26(2) 5_557 ?
C1 C1 1.57(4) 5_557 ?
C2 C3 1.39(4) . ?
C2 C5 1.45(3) . ?
C3 C7 1.39(4) . ?
C4 C6 1.38(3) . ?
C4 C10 1.42(3) . ?
C5 N2 1.33(3) . ?
C6 C8 1.40(3) . ?
C7 C9 1.29(3) . ?
C8 C11 1.37(3) . ?
C9 N2 1.36(3) . ?
C9 C11 1.44(3) . ?
C10 N1 1.38(3) . ?
C11 N1 1.37(2) . ?
O1 C1 1.26(2) 5_557 ?
O13 K2 2.991(14) 2_556 ?
O16 K2 2.897(13) 2_556 ?
O18 K2 2.895(14) 2_556 ?
O19 K2 3.034(14) 2_556 ?
